data_4079165
loop_
_publ_author_name
'Moustafa, Mohamed E.'
'McCready, Matthew S.'
'Puddephatt, Richard J.'

_publ_section_title
;
 Switching by Photochemicaltrans--cisIsomerization of Azobenzene
 Substituents in Organoplatinum Complexes
;
_journal_issue 17
_journal_name_full Organometallics
_journal_page_first 6262
_journal_paper_doi 10.1021/om3005405
_journal_volume 31
_journal_year 2012
_chemical_formula_moiety 'C20 H20 I2 N4 Pt, 0.5(I2)'
_chemical_formula_sum 'C20 H20 I3 N4 Pt'
_chemical_formula_weight 892.19
_chemical_name_systematic
; 
 ? 
;
_space_group_IT_number 2
_symmetry_cell_setting triclinic
_symmetry_space_group_name_Hall '-P 1'
_symmetry_space_group_name_H-M 'P -1'
_atom_sites_solution_hydrogens geom
_atom_sites_solution_primary direct
_atom_sites_solution_secondary difmap
_audit_creation_method SHELXL-97
_cell_angle_alpha 114.095(2)
_cell_angle_beta 91.776(2)
_cell_angle_gamma 106.2690(10)
_cell_formula_units_Z 2
_cell_length_a 7.7382(4)
_cell_length_b 13.0717(8)
_cell_length_c 13.3867(13)
_cell_measurement_reflns_used 5806
_cell_measurement_temperature 150(2)
_cell_measurement_theta_max 28.29
_cell_measurement_theta_min 1.69
_cell_volume 1170.17(15)
_computing_cell_refinement 'Bruker SAINT'
_computing_data_collection 'Bruker APEX2'
_computing_data_reduction 'Bruker SAINT'
_computing_molecular_graphics 'Bruker SHELXTL'
_computing_publication_material 'Bruker SHELXTL'
_computing_structure_refinement 'SHELXL-97 (Sheldrick, 2008)'
_computing_structure_solution 'SHELXS-97 (Sheldrick, 2008)'
_diffrn_ambient_temperature 150(2)
_diffrn_measured_fraction_theta_full 0.998
_diffrn_measured_fraction_theta_max 0.998
_diffrn_measurement_device_type 'Bruker APEX-II CCD'
_diffrn_measurement_method '\f and \w scans'
_diffrn_radiation_monochromator graphite
_diffrn_radiation_source 'fine-focus sealed tube'
_diffrn_radiation_type MoK\a
_diffrn_radiation_wavelength 0.71073
_diffrn_reflns_av_R_equivalents 0.0437
_diffrn_reflns_av_sigmaI/netI 0.0504
_diffrn_reflns_limit_h_max 5
_diffrn_reflns_limit_h_min -10
_diffrn_reflns_limit_k_max 17
_diffrn_reflns_limit_k_min -17
_diffrn_reflns_limit_l_max 17
_diffrn_reflns_limit_l_min -17
_diffrn_reflns_number 15908
_diffrn_reflns_theta_full 28.29
_diffrn_reflns_theta_max 28.29
_diffrn_reflns_theta_min 1.69
_exptl_absorpt_coefficient_mu 9.966
_exptl_absorpt_correction_T_max 0.5421
_exptl_absorpt_correction_T_min 0.2077
_exptl_absorpt_correction_type multi-scan
_exptl_absorpt_process_details 'SADABS (Bruker, 2006)'
_exptl_crystal_colour red
_exptl_crystal_density_diffrn 2.532
_exptl_crystal_density_method 'not measured'
_exptl_crystal_description plate
_exptl_crystal_F_000 810
_exptl_crystal_size_max 0.23
_exptl_crystal_size_mid 0.22
_exptl_crystal_size_min 0.07
_refine_diff_density_max 2.605
_refine_diff_density_min -3.677
_refine_diff_density_rms 0.260
_refine_ls_extinction_method none
_refine_ls_goodness_of_fit_ref 1.047
_refine_ls_hydrogen_treatment constr
_refine_ls_matrix_type full
_refine_ls_number_parameters 253
_refine_ls_number_reflns 5806
_refine_ls_number_restraints 0
_refine_ls_restrained_S_all 1.047
_refine_ls_R_factor_all 0.0481
_refine_ls_R_factor_gt 0.0365
_refine_ls_shift/su_max 0.002
_refine_ls_shift/su_mean 0.000
_refine_ls_structure_factor_coef Fsqd
_refine_ls_weighting_details 'calc w=1/[\s^2^(Fo^2^)+(0.0552P)^2^+2.7222P] where P=(Fo^2^+2Fc^2^)/3'
_refine_ls_weighting_scheme calc
_refine_ls_wR_factor_gt 0.0956
_refine_ls_wR_factor_ref 0.1053
_reflns_number_gt 4844
_reflns_number_total 5806
_reflns_threshold_expression >2sigma(I)
_cod_data_source_file om3005405_si_001.cif
_cod_data_source_block 3
_cod_original_cell_volume 1170.16(15)
_cod_original_sg_symbol_H-M P-1
_cod_database_code 4079165

loop_
_symmetry_equiv_pos_as_xyz
'x, y, z'
'-x, -y, -z'

loop_
_atom_site_label
_atom_site_type_symbol
_atom_site_fract_x
_atom_site_fract_y
_atom_site_fract_z
_atom_site_U_iso_or_equiv
_atom_site_adp_type
_atom_site_occupancy
_atom_site_symmetry_multiplicity
_atom_site_calc_flag
_atom_site_refinement_flags
Pt1 Pt -0.92855(3) -1.350713(19) -0.657303(19) 0.01566(8) Uani 1 1 d .
I1 I -0.97361(6) -1.14177(4) -0.57574(4) 0.02562(11) Uani 1 1 d .
I2 I -0.88147(6) -1.56182(4) -0.73973(4) 0.02389(11) Uani 1 1 d .
N1 N -0.8045(7) -1.3078(4) -0.7844(4) 0.0171(10) Uani 1 1 d .
N2 N -0.6387(7) -1.2623(5) -0.5843(5) 0.0195(11) Uani 1 1 d .
N3 N -0.3437(7) -1.1602(5) -0.1515(5) 0.0253(12) Uani 1 1 d .
N4 N -0.3051(7) -1.0543(5) -0.0811(5) 0.0243(12) Uani 1 1 d .
C1 C -0.8856(8) -1.3325(6) -0.8836(5) 0.0220(13) Uani 1 1 d .
H1A H -1.0112 -1.3784 -0.9063 0.026 Uiso 1 1 calc R
C2 C -0.7955(9) -1.2943(6) -0.9558(6) 0.0270(14) Uani 1 1 d .
H2A H -0.8582 -1.3140 -1.0266 0.032 Uiso 1 1 calc R
C3 C -0.6128(10) -1.2272(6) -0.9236(6) 0.0286(15) Uani 1 1 d .
H3B H -0.5482 -1.1999 -0.9719 0.034 Uiso 1 1 calc R
C4 C -0.5255(10) -1.2003(6) -0.8198(6) 0.0298(15) Uani 1 1 d .
H4B H -0.4006 -1.1533 -0.7953 0.036 Uiso 1 1 calc R
C5 C -0.6238(9) -1.2433(6) -0.7519(6) 0.0224(13) Uani 1 1 d .
C6 C -0.5414(8) -1.2212(5) -0.6434(5) 0.0181(12) Uani 1 1 d .
H6A H -0.4159 -1.1765 -0.6162 0.022 Uiso 1 1 calc R
C7 C -0.5585(8) -1.2347(5) -0.4755(5) 0.0201(12) Uani 1 1 d .
C8 C -0.4733(9) -1.1173(6) -0.3999(6) 0.0249(14) Uani 1 1 d .
H8A H -0.4637 -1.0559 -0.4222 0.030 Uiso 1 1 calc R
C9 C -0.4023(9) -1.0894(6) -0.2924(6) 0.0258(14) Uani 1 1 d .
H9A H -0.3450 -1.0092 -0.2409 0.031 Uiso 1 1 calc R
C10 C -0.4156(9) -1.1795(6) -0.2605(6) 0.0241(13) Uani 1 1 d .
C11 C -0.4955(10) -1.2959(6) -0.3364(6) 0.0282(15) Uani 1 1 d .
H11A H -0.4981 -1.3571 -0.3149 0.034 Uiso 1 1 calc R
C12 C -0.5726(9) -1.3256(6) -0.4438(6) 0.0264(14) Uani 1 1 d .
H12A H -0.6333 -1.4058 -0.4944 0.032 Uiso 1 1 calc R
C13 C -0.2244(8) -1.0313(6) 0.0269(5) 0.0221(13) Uani 1 1 d .
C14 C -0.2175(9) -0.9246(7) 0.1117(6) 0.0296(15) Uani 1 1 d .
H14A H -0.2657 -0.8719 0.0970 0.035 Uiso 1 1 calc R
C15 C -0.1393(10) -0.8944(7) 0.2195(6) 0.0303(15) Uani 1 1 d .
H15A H -0.1357 -0.8216 0.2786 0.036 Uiso 1 1 calc R
C16 C -0.0674(9) -0.9706(7) 0.2399(6) 0.0287(15) Uani 1 1 d .
H16A H -0.0151 -0.9506 0.3132 0.034 Uiso 1 1 calc R
C17 C -0.0714(9) -1.0770(6) 0.1529(6) 0.0266(14) Uani 1 1 d .
H17A H -0.0195 -1.1284 0.1673 0.032 Uiso 1 1 calc R
C18 C -0.1488(8) -1.1082(6) 0.0475(6) 0.0236(13) Uani 1 1 d .
H18A H -0.1516 -1.1810 -0.0113 0.028 Uiso 1 1 calc R
C19 C -1.0332(9) -1.3790(6) -0.5274(6) 0.0256(14) Uani 1 1 d .
H19A H -1.0659 -1.3100 -0.4786 0.038 Uiso 1 1 calc R
H19B H -0.9412 -1.3910 -0.4852 0.038 Uiso 1 1 calc R
H19C H -1.1422 -1.4493 -0.5566 0.038 Uiso 1 1 calc R
C20 C -1.1968(8) -1.4262(6) -0.7383(6) 0.0277(15) Uani 1 1 d .
H20A H -1.2540 -1.3643 -0.7220 0.042 Uiso 1 1 calc R
H20B H -1.2640 -1.4839 -0.7127 0.042 Uiso 1 1 calc R
H20C H -1.1993 -1.4659 -0.8185 0.042 Uiso 1 1 calc R
I3 I -0.38770(6) -1.46737(4) -0.06673(4) 0.02750(12) Uani 1 1 d .

loop_
_atom_site_aniso_label
_atom_site_aniso_U_11
_atom_site_aniso_U_22
_atom_site_aniso_U_33
_atom_site_aniso_U_23
_atom_site_aniso_U_13
_atom_site_aniso_U_12
Pt1 0.01396(12) 0.01405(13) 0.01613(13) 0.00521(10) 0.00037(9) 0.00262(9)
I1 0.0321(2) 0.0213(2) 0.0259(2) 0.00831(19) 0.00715(18) 0.01501(18)
I2 0.0311(2) 0.0137(2) 0.0225(2) 0.00501(17) 0.00102(18) 0.00548(17)
N1 0.022(2) 0.012(2) 0.012(2) 0.001(2) -0.001(2) 0.004(2)
N2 0.016(2) 0.017(3) 0.021(3) 0.005(2) -0.003(2) 0.004(2)
N3 0.025(3) 0.028(3) 0.019(3) 0.010(3) -0.002(2) 0.005(2)
N4 0.020(2) 0.025(3) 0.025(3) 0.010(3) 0.002(2) 0.003(2)
C1 0.021(3) 0.024(3) 0.018(3) 0.007(3) 0.000(2) 0.006(3)
C2 0.032(3) 0.030(4) 0.019(3) 0.011(3) 0.004(3) 0.011(3)
C3 0.034(4) 0.025(3) 0.027(4) 0.012(3) 0.010(3) 0.009(3)
C4 0.027(3) 0.027(4) 0.030(4) 0.009(3) 0.009(3) 0.004(3)
C5 0.023(3) 0.022(3) 0.024(3) 0.010(3) 0.008(3) 0.009(3)
C6 0.010(2) 0.020(3) 0.017(3) 0.005(3) -0.003(2) 0.000(2)
C7 0.018(3) 0.015(3) 0.021(3) 0.003(3) -0.002(2) 0.004(2)
C8 0.027(3) 0.021(3) 0.027(4) 0.011(3) 0.002(3) 0.007(3)
C9 0.028(3) 0.018(3) 0.020(3) 0.004(3) -0.010(3) -0.001(3)
C10 0.022(3) 0.029(3) 0.018(3) 0.009(3) -0.002(3) 0.006(3)
C11 0.036(4) 0.021(3) 0.026(4) 0.011(3) -0.003(3) 0.006(3)
C12 0.028(3) 0.019(3) 0.021(3) 0.005(3) -0.011(3) -0.002(3)
C13 0.023(3) 0.025(3) 0.019(3) 0.011(3) 0.004(3) 0.006(3)
C14 0.028(3) 0.031(4) 0.033(4) 0.016(3) 0.008(3) 0.010(3)
C15 0.030(3) 0.028(4) 0.023(4) 0.006(3) 0.002(3) 0.003(3)
C16 0.024(3) 0.037(4) 0.020(3) 0.013(3) 0.001(3) 0.002(3)
C17 0.023(3) 0.028(4) 0.026(4) 0.012(3) -0.001(3) 0.005(3)
C18 0.021(3) 0.028(3) 0.019(3) 0.009(3) 0.003(3) 0.006(3)
C19 0.023(3) 0.029(4) 0.025(4) 0.013(3) 0.009(3) 0.006(3)
C20 0.015(3) 0.031(4) 0.031(4) 0.013(3) -0.004(3) 0.000(3)
I3 0.0204(2) 0.0218(2) 0.0327(3) 0.00514(19) -0.00122(18) 0.00651(17)

loop_
_atom_type_symbol
_atom_type_description
_atom_type_scat_dispersion_real
_atom_type_scat_dispersion_imag
_atom_type_scat_source
C C 0.0033 0.0016 'International Tables Vol C Tables 4.2.6.8 and 6.1.1.4'
H H 0.0000 0.0000 'International Tables Vol C Tables 4.2.6.8 and 6.1.1.4'
N N 0.0061 0.0033 'International Tables Vol C Tables 4.2.6.8 and 6.1.1.4'
I I -0.4742 1.8119 'International Tables Vol C Tables 4.2.6.8 and 6.1.1.4'
Pt Pt -1.7033 8.3905 'International Tables Vol C Tables 4.2.6.8 and 6.1.1.4'

loop_
_geom_angle_atom_site_label_1
_geom_angle_atom_site_label_2
_geom_angle_atom_site_label_3
_geom_angle
C19 Pt1 C20 85.4(3)
C19 Pt1 N1 175.5(2)
C20 Pt1 N1 98.0(2)
C19 Pt1 N2 100.4(2)
C20 Pt1 N2 173.8(2)
N1 Pt1 N2 76.11(19)
C19 Pt1 I1 89.7(2)
C20 Pt1 I1 89.5(2)
N1 Pt1 I1 87.43(13)
N2 Pt1 I1 88.34(13)
C19 Pt1 I2 90.4(2)
C20 Pt1 I2 90.7(2)
N1 Pt1 I2 92.46(13)
N2 Pt1 I2 91.44(13)
I1 Pt1 I2 179.768(15)
C1 N1 C5 118.9(5)
C1 N1 Pt1 127.6(4)
C5 N1 Pt1 113.5(4)
C6 N2 C7 118.9(5)
C6 N2 Pt1 114.1(4)
C7 N2 Pt1 126.4(4)
N4 N3 C10 112.8(5)
N3 N4 C13 114.1(5)
N1 C1 C2 122.8(6)
N1 C1 H1A 118.6
C2 C1 H1A 118.6
C1 C2 C3 119.1(6)
C1 C2 H2A 120.4
C3 C2 H2A 120.4
C2 C3 C4 118.9(6)
C2 C3 H3B 120.6
C4 C3 H3B 120.6
C3 C4 C5 119.0(6)
C3 C4 H4B 120.5
C5 C4 H4B 120.5
N1 C5 C4 121.3(6)
N1 C5 C6 116.4(5)
C4 C5 C6 122.3(6)
N2 C6 C5 119.6(5)
N2 C6 H6A 120.2
C5 C6 H6A 120.2
C8 C7 C12 120.3(6)
C8 C7 N2 120.1(5)
C12 C7 N2 119.6(5)
C9 C8 C7 120.4(6)
C9 C8 H8A 119.8
C7 C8 H8A 119.8
C8 C9 C10 119.5(6)
C8 C9 H9A 120.2
C10 C9 H9A 120.2
C11 C10 C9 119.9(6)
C11 C10 N3 116.1(6)
C9 C10 N3 123.9(6)
C10 C11 C12 121.4(6)
C10 C11 H11A 119.3
C12 C11 H11A 119.3
C11 C12 C7 118.3(6)
C11 C12 H12A 120.8
C7 C12 H12A 120.8
C14 C13 C18 120.5(6)
C14 C13 N4 115.8(6)
C18 C13 N4 123.6(6)
C13 C14 C15 119.6(7)
C13 C14 H14A 120.2
C15 C14 H14A 120.2
C16 C15 C14 119.9(7)
C16 C15 H15A 120.1
C14 C15 H15A 120.1
C15 C16 C17 120.0(7)
C15 C16 H16A 120.0
C17 C16 H16A 120.0
C18 C17 C16 120.9(6)
C18 C17 H17A 119.6
C16 C17 H17A 119.6
C17 C18 C13 119.2(7)
C17 C18 H18A 120.4
C13 C18 H18A 120.4
Pt1 C19 H19A 109.5
Pt1 C19 H19B 109.5
H19A C19 H19B 109.5
Pt1 C19 H19C 109.5
H19A C19 H19C 109.5
H19B C19 H19C 109.5
Pt1 C20 H20A 109.5
Pt1 C20 H20B 109.5
H20A C20 H20B 109.5
Pt1 C20 H20C 109.5
H20A C20 H20C 109.5
H20B C20 H20C 109.5

loop_
_geom_bond_atom_site_label_1
_geom_bond_atom_site_label_2
_geom_bond_distance
_geom_bond_site_symmetry_2
Pt1 C19 2.064(6) .
Pt1 C20 2.073(6) .
Pt1 N1 2.170(5) .
Pt1 N2 2.193(5) .
Pt1 I1 2.6260(5) .
Pt1 I2 2.6584(5) .
N1 C1 1.322(8) .
N1 C5 1.364(8) .
N2 C6 1.281(8) .
N2 C7 1.423(8) .
N3 N4 1.256(8) .
N3 C10 1.440(8) .
N4 C13 1.434(8) .
C1 C2 1.382(9) .
C1 H1A 0.9500 .
C2 C3 1.383(10) .
C2 H2A 0.9500 .
C3 C4 1.386(10) .
C3 H3B 0.9500 .
C4 C5 1.392(9) .
C4 H4B 0.9500 .
C5 C6 1.449(9) .
C6 H6A 0.9500 .
C7 C8 1.392(9) .
C7 C12 1.395(8) .
C8 C9 1.384(9) .
C8 H8A 0.9500 .
C9 C10 1.388(9) .
C9 H9A 0.9500 .
C10 C11 1.379(10) .
C11 C12 1.392(9) .
C11 H11A 0.9500 .
C12 H12A 0.9500 .
C13 C14 1.377(10) .
C13 C18 1.406(9) .
C14 C15 1.397(10) .
C14 H14A 0.9500 .
C15 C16 1.378(10) .
C15 H15A 0.9500 .
C16 C17 1.394(10) .
C16 H16A 0.9500 .
C17 C18 1.363(9) .
C17 H17A 0.9500 .
C18 H18A 0.9500 .
C19 H19A 0.9800 .
C19 H19B 0.9800 .
C19 H19C 0.9800 .
C20 H20A 0.9800 .
C20 H20B 0.9800 .
C20 H20C 0.9800 .
I3 I3 2.7471(10) 2_425

loop_
_geom_torsion_atom_site_label_1
_geom_torsion_atom_site_label_2
_geom_torsion_atom_site_label_3
_geom_torsion_atom_site_label_4
_geom_torsion
C19 Pt1 N1 C1 -143(3)
C20 Pt1 N1 C1 -3.5(6)
N2 Pt1 N1 C1 178.4(6)
I1 Pt1 N1 C1 -92.6(5)
I2 Pt1 N1 C1 87.6(5)
C19 Pt1 N1 C5 34(3)
C20 Pt1 N1 C5 173.3(4)
N2 Pt1 N1 C5 -4.8(4)
I1 Pt1 N1 C5 84.1(4)
I2 Pt1 N1 C5 -95.7(4)
C19 Pt1 N2 C6 -172.2(5)
C20 Pt1 N2 C6 -13(2)
N1 Pt1 N2 C6 5.0(4)
I1 Pt1 N2 C6 -82.8(4)
I2 Pt1 N2 C6 97.2(4)
C19 Pt1 N2 C7 -0.7(5)
C20 Pt1 N2 C7 159(2)
N1 Pt1 N2 C7 176.5(5)
I1 Pt1 N2 C7 88.7(5)
I2 Pt1 N2 C7 -91.3(5)
C10 N3 N4 C13 -177.0(5)
C5 N1 C1 C2 -0.8(9)
Pt1 N1 C1 C2 175.8(5)
N1 C1 C2 C3 -0.2(10)
C1 C2 C3 C4 0.1(10)
C2 C3 C4 C5 1.0(10)
C1 N1 C5 C4 1.9(9)
Pt1 N1 C5 C4 -175.1(5)
C1 N1 C5 C6 -178.7(6)
Pt1 N1 C5 C6 4.3(7)
C3 C4 C5 N1 -2.0(10)
C3 C4 C5 C6 178.6(6)
C7 N2 C6 C5 -176.7(5)
Pt1 N2 C6 C5 -4.5(7)
N1 C5 C6 N2 0.2(9)
C4 C5 C6 N2 179.6(6)
C6 N2 C7 C8 53.8(8)
Pt1 N2 C7 C8 -117.3(6)
C6 N2 C7 C12 -128.8(7)
Pt1 N2 C7 C12 60.0(8)
C12 C7 C8 C9 -0.3(10)
N2 C7 C8 C9 177.0(6)
C7 C8 C9 C10 0.4(10)
C8 C9 C10 C11 1.4(10)
C8 C9 C10 N3 178.9(6)
N4 N3 C10 C11 -167.2(6)
N4 N3 C10 C9 15.2(9)
C9 C10 C11 C12 -3.4(11)
N3 C10 C11 C12 178.9(6)
C10 C11 C12 C7 3.5(11)
C8 C7 C12 C11 -1.6(10)
N2 C7 C12 C11 -178.9(6)
N3 N4 C13 C14 -166.0(6)
N3 N4 C13 C18 16.6(9)
C18 C13 C14 C15 -1.8(10)
N4 C13 C14 C15 -179.3(6)
C13 C14 C15 C16 0.9(10)
C14 C15 C16 C17 0.6(10)
C15 C16 C17 C18 -1.2(10)
C16 C17 C18 C13 0.3(10)
C14 C13 C18 C17 1.2(10)
N4 C13 C18 C17 178.5(6)
